data_1574252
loop_
_publ_author_name
'W\"ust, Leonie'
'Chorbacher, Johannes'
'Wellnitz, Tim'
'Nees, Samuel'
'Helten, Holger'
'Braunschweig, Holger'

_publ_section_title
;
 Synthetic access to organyl-substituted 1,2,3-benzodiazaborines with
 turn-on fluorescence activity
;
_journal_issue 17
_journal_name_full 'Chemical Science'
_journal_page_first 7284
_journal_page_last 7293
_journal_paper_doi 10.1039/D5SC01500F
_journal_volume 16
_journal_year 2025
_chemical_absolute_configuration unk
_chemical_formula_moiety 'C14 H13 B N2'
_chemical_formula_sum 'C14 H13 B N2'
_chemical_formula_weight 220.07
_space_group_crystal_system orthorhombic
_space_group_IT_number 29
_space_group_name_Hall 'P 2c -2ac'
_space_group_name_H-M_alt 'P c a 21'
_atom_sites_solution_hydrogens geom
_atom_sites_solution_primary dual
_atom_sites_solution_secondary difmap
_audit_creation_date 2024-04-16
_audit_creation_method 'CIF-fill 1.4u (K.Radacki, 2005-23)'
_audit_update_record
;
2024-10-28 deposited with the CCDC.	2025-03-18 downloaded from the CCDC.
;
_cell_angle_alpha 90
_cell_angle_beta 90
_cell_angle_gamma 90
_cell_formula_units_Z 8
_cell_length_a 23.6005(2)
_cell_length_b 6.89970(10)
_cell_length_c 14.16730(10)
_cell_measurement_reflns_used 30291
_cell_measurement_temperature 100(2)
_cell_measurement_theta_max 74.2620
_cell_measurement_theta_min 3.6090
_cell_volume 2306.95(4)
_computing_cell_refinement 'CrysAlisPro 1.171.43.111a (Rigaku OD, 2024)'
_computing_data_collection
;
 CrysAlisPro system (CCD 43.112a 64-bit (release 01-03-2024))
;
_computing_data_reduction 'CrysAlisPro 1.171.43.111a (Rigaku OD, 2024)'
_computing_molecular_graphics 'ShelXLe (Huebschle et all, 2011)'
_computing_publication_material 'SHELXL-2018/3 (Sheldrick, 2018)'
_computing_structure_refinement 'SHELXL-2018/3 (Sheldrick, 2018)'
_computing_structure_solution 'SHELXT 2018/2 (Sheldrick, 2018)''
_diffrn_ambient_environment N~2~
_diffrn_ambient_temperature 100(2)
_diffrn_detector HPA
_diffrn_detector_area_resol_mean 10.0
_diffrn_detector_type 'HyPix Arc150'
_diffrn_measured_fraction_theta_full 1.000
_diffrn_measured_fraction_theta_max 0.982
_diffrn_measurement_details
;
 List of Runs (angles in degrees, time in seconds):
 --------------------------------------------------------------------------
  1  \w    -36.00 -10.00   0.50    0.23    --  -14.00 121.00-161.97   52
  2  \w    -87.00 -16.00   0.50    0.23    --  -61.61 127.00 -94.00  142
  3  \w   -101.00 -31.00   0.50    0.23    --  -76.35 127.00 -94.00  140
  4  \w    -97.00 -35.00   0.50    0.23    --  -79.50 116.00 -51.48  124
  5  \w    -97.00 -26.00   0.50    0.23    --  -71.68 127.00 -94.00  142
  6  \w    -97.00 -36.00   0.50    0.23    --  -79.50 114.00-150.47  122
  7  \w    -97.00 -36.00   0.50    0.23    --  -79.50 114.00-109.83  122
  8  \w    -97.00 -36.00   0.50    0.23    --  -79.50 115.00 -12.34  122
  9  \w    -97.00 -36.00   0.50    0.23    --  -79.50 114.00  23.67  122
 10  \w    -85.00 -17.00   0.50    0.23    --  -61.61 125.00  30.00  136
 11  \w    -97.00 -36.00   0.50    0.23    --  -79.50 114.00  55.79  122
 12  \w    -97.00 -36.00   0.50    0.23    --  -79.50 115.00 136.25  122
 13  \w    -92.00 -33.00   0.50    0.23    --  -76.35 112.00  60.00  118
 14  \w    -97.00 -36.00   0.50    0.23    --  -79.50 114.00  55.79  122
 15  \w    -92.00 -33.00   0.50    0.23    --  -76.35 112.00-150.00  118
 16  \w     28.00  56.00   0.50    0.23    --   14.00  60.00-120.71   56
 17  \w     33.00  60.00   0.50    0.23    --   18.00  56.00-167.31   54
 18  \w     58.00  89.00   0.50    0.23    --   42.00  51.00-147.25   62
 19  \w     32.00  60.00   0.50    0.23    --   18.00  58.00 -70.84   56
 20  \w     38.00  69.00   0.50    0.23    --   22.00  51.00  -7.49   62
 21  \w     28.00  56.00   0.50    0.23    --   14.00  60.00  39.51   56
 22  \w     32.00  60.00   0.50    0.23    --   18.00  59.00  78.85   56
 23  \w     54.00  85.00   0.50    0.23    --   38.00  49.00  32.36   62
 24  \w     54.00 128.00   0.50    0.23    --   80.28  15.00 120.00  148
 25  \w     54.00 128.00   0.50    0.23    --   80.28  15.00-180.00  148
 26  \w     54.00 128.00   0.50    0.23    --   80.28  15.00-180.00  148
 27  \w     21.00  86.00   0.50    0.23    --   60.16-127.00-169.00  130
 28  \w     28.00  99.00   0.50    0.23    --   73.63-127.00-169.00  142
 29  \w     28.00  99.00   0.50    0.23    --   73.63-127.00-169.00  142
 30  \w     35.00 101.00   0.50    0.23    --   80.28-127.00-169.00  132
 31  \w     40.00  86.00   0.50    0.23    --   80.28 -95.00-150.00   92
 32  \w     42.00  91.00   0.50    0.23    --   83.50 -99.00-103.23   98
 33  \w     19.00  66.00   0.50    0.23    --   60.16 -95.00   0.00   94
 34  \w     33.00  79.00   0.50    0.23    --   73.63 -95.00  30.00   92
 35  \w     40.00  86.00   0.50    0.23    --   80.28 -95.00  30.00   92
 36  \w     40.00  86.00   0.50    0.23    --   80.28 -95.00 120.00   92
 37  \w    -54.00 -28.00   0.50    0.23    --  -14.00 -57.00  80.97   52
 38  \w    -96.00 -65.00   0.50    0.23    --  -50.00 -52.00 121.80   62
 39  \w    -90.00 -57.00   0.50    0.23    --  -42.00 -44.00  33.07   66
 40  \w    -96.00 -65.00   0.50    0.23    --  -50.00 -52.00-114.29   62
 41  \w    -97.00 -66.00   0.50    0.23    --  -50.00 -48.00-152.79   62
 42  \w   -124.00 -56.00   0.50    0.23    --  -76.35 -15.00 -90.00  136
 43  \w   -125.00 -94.00   0.50    0.23    --  -79.50 -55.00 -76.60   62
 44  \w   -125.00 -95.00   0.50    0.23    --  -79.50 -54.00-146.43   60
 45  \w   -104.00 -73.00   0.50    0.23    --  -58.00 -52.00 -93.51   62
 46  \w   -122.00 -94.00   0.50    0.23    --  -79.50 -64.00 -32.32   56
 47  \w   -104.00 -74.00   0.50    0.23    --  -58.00 -51.00 -42.34   60
 48  \w   -126.00 -95.00   0.50    0.23    --  -79.50 -52.00  21.02   62
 49  \w   -126.00 -96.00   0.50    0.23    --  -79.50 -49.00-105.77   60
 50  \w   -104.00 -73.00   0.50    0.23    --  -58.00 -52.00  53.63   62
 51  \w   -119.00 -89.00   0.50    0.23    --  -74.00 -56.00  65.40   60
 52  \w   -109.00 -78.00   0.50    0.23    --  -62.00 -47.00  95.82   62
 53  \w   -126.00 -96.00   0.50    0.23    --  -79.50 -49.00 107.23   60
 54  \w   -126.00 -96.00   0.50    0.23    --  -79.50 -49.00 148.09   60
 55  \w   -109.00 -78.00   0.50    0.23    --  -62.00 -49.00 179.93   62
 56  \w   -114.00 -81.00   0.50    0.23    --  -66.00 -45.00 148.40   66
 57  \w   -105.00 -74.00   0.50    0.23    --  -58.00 -47.00  16.54   62
 58  \w   -123.00 -87.00   0.50    0.23    --  -74.00 -35.00 -10.16   72
 59  \w   -123.00 -87.00   0.50    0.23    --  -74.00 -35.00-157.38   72
 60  \w   -128.00 -94.00   0.50    0.23    --  -79.50 -42.00-126.29   68
 61  \w   -127.00 -92.00   0.50    0.23    --  -78.00 -37.00-172.31   70
 62  \w   -110.00 -78.00   0.50    0.23    --  -62.00 -46.00 -61.60   64
 63  \w   -128.00 -65.00   0.50    0.23    --  -79.50 -17.00 -46.16  126
 64  \w   -125.00 -90.00   0.50    0.23    --  -79.50-126.00  58.19   70
;
_diffrn_measurement_device 'four-circle diffractometer'
_diffrn_measurement_device_type 'Rigaku XtaLAB Synergy-R'
_diffrn_measurement_method '\w scans'
_diffrn_orient_matrix_type
;
 CrysAlisPro convention (1999,Acta A55,543-557)
;
_diffrn_orient_matrix_UB_11 -0.1155792000
_diffrn_orient_matrix_UB_12 -0.0437749000
_diffrn_orient_matrix_UB_13 -0.0578060000
_diffrn_orient_matrix_UB_21 0.1169283000
_diffrn_orient_matrix_UB_22 -0.0482676000
_diffrn_orient_matrix_UB_23 0.0460680000
_diffrn_orient_matrix_UB_31 -0.1510799000
_diffrn_orient_matrix_UB_32 -0.0038382000
_diffrn_orient_matrix_UB_33 0.0797575000
_diffrn_radiation_monochromator 'multi-layer mirror'
_diffrn_radiation_probe x-ray
_diffrn_radiation_type CuK\a
_diffrn_radiation_wavelength 1.54184
_diffrn_radiation_xray_symbol K-L~2,3~
_diffrn_reflns_av_R_equivalents 0.0645
_diffrn_reflns_av_unetI/netI 0.0243
_diffrn_reflns_Laue_measured_fraction_full 1.000
_diffrn_reflns_Laue_measured_fraction_max 0.982
_diffrn_reflns_limit_h_max 29
_diffrn_reflns_limit_h_min -28
_diffrn_reflns_limit_k_max 8
_diffrn_reflns_limit_k_min -8
_diffrn_reflns_limit_l_max 16
_diffrn_reflns_limit_l_min -17
_diffrn_reflns_number 51948
_diffrn_reflns_point_group_measured_fraction_full 0.993
_diffrn_reflns_point_group_measured_fraction_max 0.960
_diffrn_reflns_theta_full 67.684
_diffrn_reflns_theta_max 74.696
_diffrn_reflns_theta_min 3.746
_diffrn_source 'rotating-anode X-ray tube'
_diffrn_source_type 'PhotonJet-R X-ray Source'
_exptl_absorpt_coefficient_mu 0.574
_exptl_absorpt_correction_T_max 1.000
_exptl_absorpt_correction_T_min 0.412
_exptl_absorpt_correction_type gaussian
_exptl_absorpt_process_details
;
 CrysAlisPro 1.171.43.111a (Rigaku Oxford Diffraction, 2024) Numerical 
 absorption correction based on gaussian integration over a multifaceted 
 crystal model Empirical absorption correction using spherical harmonics, 
 implemented in SCALE3 ABSPACK scaling algorithm.
;
_exptl_crystal_colour colourless
_exptl_crystal_density_diffrn 1.267
_exptl_crystal_description plate
_exptl_crystal_F_000 928
_exptl_crystal_preparation
;
 For data collection the crystal was immersed in a film of perfluoropolyether 
 oil, mounted on a polyimide loop and transferred to stream of cold nitrogen 
 (Oxford Cryostream 800).
;
_exptl_crystal_size_max 0.690
_exptl_crystal_size_mid 0.230
_exptl_crystal_size_min 0.040
_refine_diff_density_max 0.131
_refine_diff_density_min -0.193
_refine_diff_density_rms 0.035
_refine_ls_abs_structure_details 'Refined as an inversion twin.'
_refine_ls_extinction_method none
_refine_ls_goodness_of_fit_ref 1.052
_refine_ls_hydrogen_treatment constr
_refine_ls_matrix_type full
_refine_ls_number_parameters 310
_refine_ls_number_reflns 4549
_refine_ls_number_restraints 1
_refine_ls_restrained_S_all 1.052
_refine_ls_R_factor_all 0.0349
_refine_ls_R_factor_gt 0.0336
_refine_ls_shift/su_max 0.000
_refine_ls_shift/su_mean 0.000
_refine_ls_structure_factor_coef Fsqd
_refine_ls_weighting_details
;
 w=1/[\s^2^(Fo^2^)+(0.0562P)^2^+0.3275P] where P=(Fo^2^+2Fc^2^)/3
;
_refine_ls_weighting_scheme calc
_refine_ls_wR_factor_gt 0.0899
_refine_ls_wR_factor_ref 0.0908
_reflns_Friedel_coverage 0.874
_reflns_Friedel_fraction_full 0.986
_reflns_Friedel_fraction_max 0.936
_reflns_number_gt 4406
_reflns_number_total 4549
_reflns_threshold_expression 'I > 2\s(I)'
_cod_data_source_file d5sc01500f2.cif
_cod_data_source_block 1-Me
_cod_depositor_comments 'Adding full bibliography for 1574244--1574256.cif.'
_cod_database_code 1574252
_shelx_shelxl_version_number 2018/3
_shelx_space_group_comment
;
 The symmetry employed for this shelxl refinement is uniquely defined by the 
 following loop, which should always be used as a source of symmetry 
 information in preference to the above space-group names. They are only 
 intended as comments.
;
_shelx_estimated_absorpt_t_min 0.693
_shelx_estimated_absorpt_t_max 0.977

loop_
_space_group_symop_operation_xyz
'x, y, z'
'-x, -y, z+1/2'
'x+1/2, -y, z'
'-x+1/2, y, z+1/2'

loop_
_atom_site_label
_atom_site_type_symbol
_atom_site_fract_x
_atom_site_fract_y
_atom_site_fract_z
_atom_site_U_iso_or_equiv
_atom_site_adp_type
_atom_site_occupancy
_atom_site_site_symmetry_order
_atom_site_calc_flag
_atom_site_refinement_flags_posn
_atom_site_refinement_flags_adp
_atom_site_refinement_flags_occupancy
_atom_site_disorder_assembly
_atom_site_disorder_group
N1_1 N 0.40586(6) 0.2927(2) 0.38206(11) 0.0209(3) Uani 1 1 d . . . . .
C1_1 C 0.48543(8) 0.4698(3) 0.41680(13) 0.0224(4) Uani 1 1 d . . . . .
H1_1 H 0.501900 0.588005 0.437481 0.027 Uiso 1 1 calc R U . . .
B1_1 B 0.43595(9) 0.1223(3) 0.35445(14) 0.0216(4) Uani 1 1 d . . . . .
N2_1 N 0.43071(7) 0.4649(2) 0.41172(11) 0.0229(3) Uani 1 1 d . . . . .
C2_1 C 0.52403(8) 0.3145(3) 0.39436(12) 0.0217(4) Uani 1 1 d . . . . .
C3_1 C 0.58287(9) 0.3382(3) 0.40415(14) 0.0266(4) Uani 1 1 d . . . . .
H3_1 H 0.597798 0.457237 0.426902 0.032 Uiso 1 1 calc R U . . .
C4_1 C 0.61883(8) 0.1889(3) 0.38076(14) 0.0290(4) Uani 1 1 d . . . . .
H4_1 H 0.658622 0.205332 0.386984 0.035 Uiso 1 1 calc R U . . .
C5_1 C 0.59701(8) 0.0130(3) 0.34784(14) 0.0273(4) Uani 1 1 d . . . . .
H5_1 H 0.621989 -0.089690 0.331655 0.033 Uiso 1 1 calc R U . . .
C6_1 C 0.53902(8) -0.0115(3) 0.33882(13) 0.0240(4) Uani 1 1 d . . . . .
H6_1 H 0.524630 -0.131865 0.316722 0.029 Uiso 1 1 calc R U . . .
C7_1 C 0.50096(8) 0.1385(3) 0.36181(13) 0.0206(4) Uani 1 1 d . . . . .
C8_1 C 0.40525(8) -0.0664(3) 0.32025(14) 0.0266(4) Uani 1 1 d . . . . .
H8A_1 H 0.425992 -0.121989 0.266790 0.040 Uiso 1 1 calc R U . . .
H8B_1 H 0.366539 -0.034635 0.300572 0.040 Uiso 1 1 calc R U . . .
H8C_1 H 0.404019 -0.160562 0.371990 0.040 Uiso 1 1 calc R U . . .
C1_2 C 0.34502(8) 0.3127(3) 0.37934(13) 0.0217(4) Uani 1 1 d . . . . .
C2_2 C 0.31072(8) 0.1804(3) 0.42560(14) 0.0260(4) Uani 1 1 d . . . . .
H2_2 H 0.327217 0.076255 0.459790 0.031 Uiso 1 1 calc R U . . .
C3_2 C 0.25213(9) 0.2001(3) 0.42202(16) 0.0287(4) Uani 1 1 d . . . . .
H3_2 H 0.228627 0.108702 0.453379 0.034 Uiso 1 1 calc R U . . .
C4_2 C 0.22794(8) 0.3528(3) 0.37274(14) 0.0267(4) Uani 1 1 d . . . . .
H4_2 H 0.187897 0.365746 0.369985 0.032 Uiso 1 1 calc R U . . .
C5_2 C 0.26240(8) 0.4865(3) 0.32752(15) 0.0262(4) Uani 1 1 d . . . . .
H5_2 H 0.245873 0.591660 0.294126 0.031 Uiso 1 1 calc R U . . .
C6_2 C 0.32092(8) 0.4675(3) 0.33077(14) 0.0234(4) Uani 1 1 d . . . . .
H6_2 H 0.344413 0.559730 0.300000 0.028 Uiso 1 1 calc R U . . .
N1_3 N 0.37788(6) 0.8039(2) 0.61721(10) 0.0199(3) Uani 1 1 d . . . . .
C1_3 C 0.45485(8) 0.9956(3) 0.58405(13) 0.0215(4) Uani 1 1 d . . . . .
H1_3 H 0.469575 1.117612 0.564894 0.026 Uiso 1 1 calc R U . . .
B1_3 B 0.41056(9) 0.6382(3) 0.64349(14) 0.0210(4) Uani 1 1 d . . . . .
N2_3 N 0.40035(6) 0.9819(2) 0.59059(11) 0.0214(3) Uani 1 1 d . . . . .
C2_3 C 0.49552(8) 0.8448(3) 0.60283(12) 0.0214(4) Uani 1 1 d . . . . .
C3_3 C 0.55376(8) 0.8769(3) 0.58851(14) 0.0255(4) Uani 1 1 d . . . . .
H3_3 H 0.566717 0.998661 0.565808 0.031 Uiso 1 1 calc R U . . .
C4_3 C 0.59198(8) 0.7307(3) 0.60762(14) 0.0299(4) Uani 1 1 d . . . . .
H4_3 H 0.631328 0.751232 0.597639 0.036 Uiso 1 1 calc R U . . .
C5_3 C 0.57269(9) 0.5516(3) 0.64179(15) 0.0289(4) Uani 1 1 d . . . . .
H5_3 H 0.599073 0.451658 0.655692 0.035 Uiso 1 1 calc R U . . .
C6_3 C 0.51528(8) 0.5201(3) 0.65533(13) 0.0250(4) Uani 1 1 d . . . . .
H6_3 H 0.502758 0.398291 0.678630 0.030 Uiso 1 1 calc R U . . .
C7_3 C 0.47526(8) 0.6651(3) 0.63520(13) 0.0213(4) Uani 1 1 d . . . . .
C8_3 C 0.38214(8) 0.4455(3) 0.67822(15) 0.0267(4) Uani 1 1 d . . . . .
H8A_3 H 0.405564 0.386822 0.727657 0.040 Uiso 1 1 calc R U . . .
H8B_3 H 0.378662 0.355322 0.625109 0.040 Uiso 1 1 calc R U . . .
H8C_3 H 0.344420 0.474092 0.703597 0.040 Uiso 1 1 calc R U . . .
C1_4 C 0.31703(8) 0.8144(3) 0.61967(12) 0.0208(4) Uani 1 1 d . . . . .
C2_4 C 0.28442(8) 0.6754(3) 0.57408(14) 0.0244(4) Uani 1 1 d . . . . .
H2_4 H 0.302146 0.572165 0.540966 0.029 Uiso 1 1 calc R U . . .
C3_4 C 0.22566(8) 0.6884(3) 0.57723(14) 0.0268(4) Uani 1 1 d . . . . .
H3_4 H 0.203233 0.592719 0.546742 0.032 Uiso 1 1 calc R U . . .
C4_4 C 0.19962(8) 0.8395(3) 0.62438(15) 0.0259(4) Uani 1 1 d . . . . .
H4_4 H 0.159447 0.847462 0.626059 0.031 Uiso 1 1 calc R U . . .
C5_4 C 0.23221(8) 0.9799(3) 0.66941(14) 0.0251(4) Uani 1 1 d . . . . .
H5_4 H 0.214366 1.083888 0.701789 0.030 Uiso 1 1 calc R U . . .
C6_4 C 0.29101(8) 0.9674(3) 0.66680(14) 0.0225(4) Uani 1 1 d . . . . .
H6_4 H 0.313419 1.063225 0.697192 0.027 Uiso 1 1 calc R U . . .

loop_
_atom_site_aniso_label
_atom_site_aniso_U_11
_atom_site_aniso_U_22
_atom_site_aniso_U_33
_atom_site_aniso_U_23
_atom_site_aniso_U_13
_atom_site_aniso_U_12
N1_1 0.0191(7) 0.0228(7) 0.0209(7) 0.0008(6) -0.0018(6) -0.0012(6)
C1_1 0.0223(9) 0.0235(8) 0.0214(9) -0.0004(7) 0.0000(7) -0.0035(7)
B1_1 0.0239(10) 0.0242(9) 0.0167(9) 0.0026(8) -0.0024(8) 0.0010(8)
N2_1 0.0232(8) 0.0237(7) 0.0217(8) -0.0018(6) -0.0011(6) -0.0020(6)
C2_1 0.0224(9) 0.0265(9) 0.0161(9) 0.0017(7) 0.0004(7) -0.0004(7)
C3_1 0.0241(10) 0.0313(9) 0.0244(10) -0.0006(7) 0.0017(8) -0.0061(7)
C4_1 0.0183(9) 0.0416(11) 0.0270(10) 0.0009(8) 0.0027(8) -0.0017(8)
C5_1 0.0226(10) 0.0343(10) 0.0251(10) 0.0005(8) 0.0047(8) 0.0050(8)
C6_1 0.0233(9) 0.0272(9) 0.0214(9) 0.0018(7) 0.0013(8) 0.0001(7)
C7_1 0.0214(9) 0.0245(8) 0.0159(8) 0.0023(7) -0.0005(7) -0.0003(7)
C8_1 0.0233(10) 0.0253(9) 0.0311(10) -0.0012(8) -0.0064(8) -0.0013(7)
C1_2 0.0195(9) 0.0259(9) 0.0196(9) -0.0020(7) -0.0011(8) 0.0005(7)
C2_2 0.0224(9) 0.0320(10) 0.0237(9) 0.0056(8) -0.0020(8) 0.0008(8)
C3_2 0.0242(9) 0.0366(10) 0.0255(10) 0.0035(9) 0.0012(8) -0.0048(9)
C4_2 0.0184(8) 0.0359(10) 0.0259(10) -0.0038(8) -0.0022(8) 0.0022(8)
C5_2 0.0244(10) 0.0293(9) 0.0249(10) 0.0007(8) -0.0031(8) 0.0050(7)
C6_2 0.0229(9) 0.0250(8) 0.0223(9) 0.0003(7) 0.0010(7) -0.0008(7)
N1_3 0.0168(8) 0.0233(8) 0.0197(8) 0.0004(6) 0.0017(6) 0.0001(6)
C1_3 0.0216(9) 0.0240(8) 0.0188(9) 0.0000(7) 0.0005(7) -0.0023(7)
B1_3 0.0210(10) 0.0238(10) 0.0182(10) -0.0021(7) 0.0017(8) 0.0012(8)
N2_3 0.0216(7) 0.0218(7) 0.0208(7) 0.0015(6) -0.0001(6) -0.0002(6)
C2_3 0.0200(9) 0.0291(9) 0.0151(8) -0.0037(7) -0.0015(7) 0.0001(7)
C3_3 0.0198(9) 0.0332(10) 0.0234(9) -0.0039(8) -0.0012(8) -0.0030(7)
C4_3 0.0180(9) 0.0406(11) 0.0311(10) -0.0068(9) -0.0022(8) 0.0005(8)
C5_3 0.0219(9) 0.0362(11) 0.0286(10) -0.0050(8) -0.0057(8) 0.0085(8)
C6_3 0.0248(10) 0.0289(9) 0.0213(10) -0.0027(7) -0.0022(7) 0.0026(7)
C7_3 0.0205(9) 0.0280(9) 0.0154(8) -0.0034(7) -0.0005(7) 0.0022(7)
C8_3 0.0229(9) 0.0233(9) 0.0339(10) 0.0026(8) 0.0064(8) 0.0017(7)
C1_4 0.0173(9) 0.0266(9) 0.0185(8) 0.0033(7) 0.0010(7) 0.0005(7)
C2_4 0.0219(9) 0.0287(9) 0.0227(10) -0.0025(7) 0.0009(7) 0.0017(7)
C3_4 0.0210(9) 0.0334(10) 0.0261(10) -0.0020(8) -0.0015(8) -0.0047(8)
C4_4 0.0160(8) 0.0351(10) 0.0267(10) 0.0037(8) 0.0008(8) -0.0004(8)
C5_4 0.0210(9) 0.0302(9) 0.0241(9) 0.0006(8) 0.0041(8) 0.0047(7)
C6_4 0.0193(9) 0.0262(9) 0.0221(9) 0.0012(8) 0.0009(7) 0.0008(7)

loop_
_atom_type_symbol
_atom_type_description
_atom_type_scat_dispersion_real
_atom_type_scat_dispersion_imag
_atom_type_scat_source
C C 0.0181 0.0091 'International Tables Vol C Tables 4.2.6.8 and 6.1.1.4'
H H 0.0000 0.0000 'International Tables Vol C Tables 4.2.6.8 and 6.1.1.4'
B B 0.0090 0.0039 'International Tables Vol C Tables 4.2.6.8 and 6.1.1.4'
N N 0.0311 0.0180 'International Tables Vol C Tables 4.2.6.8 and 6.1.1.4'

loop_
_exptl_crystal_face_index_h
_exptl_crystal_face_index_k
_exptl_crystal_face_index_l
_exptl_crystal_face_perp_dist
0 1 -9 0.1057
0 -1 9 0.0975
4 1 -2 0.2757
4 0 4 0.2895
-4 -1 2 0.3818
-4 0 -2 0.3825
0 -15 -2 0.0230
0 15 2 0.0175

loop_
_geom_angle_atom_site_label_1
_geom_angle_atom_site_label_2
_geom_angle_atom_site_label_3
_geom_angle
_geom_angle_site_symmetry_1
_geom_angle_site_symmetry_3
_geom_angle_publ_flag
N2_1 N1_1 B1_1 125.21(15) . . ?
N2_1 N1_1 C1_2 110.26(13) . . ?
B1_1 N1_1 C1_2 124.48(15) . . ?
N2_1 C1_1 C2_1 126.82(17) . . ?
N2_1 C1_1 H1_1 116.6 . . ?
C2_1 C1_1 H1_1 116.6 . . ?
N1_1 B1_1 C7_1 114.61(16) . . ?
N1_1 B1_1 C8_1 122.60(17) . . ?
C7_1 B1_1 C8_1 122.78(17) . . ?
C1_1 N2_1 N1_1 117.39(15) . . ?
C3_1 C2_1 C7_1 120.97(17) . . ?
C3_1 C2_1 C1_1 121.09(17) . . ?
C7_1 C2_1 C1_1 117.94(17) . . ?
C4_1 C3_1 C2_1 119.94(18) . . ?
C4_1 C3_1 H3_1 120.0 . . ?
C2_1 C3_1 H3_1 120.0 . . ?
C3_1 C4_1 C5_1 120.21(18) . . ?
C3_1 C4_1 H4_1 119.9 . . ?
C5_1 C4_1 H4_1 119.9 . . ?
C6_1 C5_1 C4_1 120.06(18) . . ?
C6_1 C5_1 H5_1 120.0 . . ?
C4_1 C5_1 H5_1 120.0 . . ?
C5_1 C6_1 C7_1 121.24(17) . . ?
C5_1 C6_1 H6_1 119.4 . . ?
C7_1 C6_1 H6_1 119.4 . . ?
C2_1 C7_1 C6_1 117.58(17) . . ?
C2_1 C7_1 B1_1 118.00(16) . . ?
C6_1 C7_1 B1_1 124.43(16) . . ?
B1_1 C8_1 H8A_1 109.5 . . ?
B1_1 C8_1 H8B_1 109.5 . . ?
H8A_1 C8_1 H8B_1 109.5 . . ?
B1_1 C8_1 H8C_1 109.5 . . ?
H8A_1 C8_1 H8C_1 109.5 . . ?
H8B_1 C8_1 H8C_1 109.5 . . ?
C2_2 C1_2 C6_2 120.04(17) . . ?
C2_2 C1_2 N1_1 120.41(16) . . ?
C6_2 C1_2 N1_1 119.55(16) . . ?
C1_2 C2_2 C3_2 119.99(17) . . ?
C1_2 C2_2 H2_2 120.0 . . ?
C3_2 C2_2 H2_2 120.0 . . ?
C4_2 C3_2 C2_2 120.13(18) . . ?
C4_2 C3_2 H3_2 119.9 . . ?
C2_2 C3_2 H3_2 119.9 . . ?
C5_2 C4_2 C3_2 119.76(18) . . ?
C5_2 C4_2 H4_2 120.1 . . ?
C3_2 C4_2 H4_2 120.1 . . ?
C4_2 C5_2 C6_2 120.36(18) . . ?
C4_2 C5_2 H5_2 119.8 . . ?
C6_2 C5_2 H5_2 119.8 . . ?
C5_2 C6_2 C1_2 119.70(17) . . ?
C5_2 C6_2 H6_2 120.1 . . ?
C1_2 C6_2 H6_2 120.1 . . ?
N2_3 N1_3 B1_3 124.88(15) . . ?
N2_3 N1_3 C1_4 110.08(14) . . ?
B1_3 N1_3 C1_4 124.95(15) . . ?
N2_3 C1_3 C2_3 126.63(17) . . ?
N2_3 C1_3 H1_3 116.7 . . ?
C2_3 C1_3 H1_3 116.7 . . ?
N1_3 B1_3 C7_3 114.73(17) . . ?
N1_3 B1_3 C8_3 121.95(17) . . ?
C7_3 B1_3 C8_3 123.32(16) . . ?
C1_3 N2_3 N1_3 117.63(14) . . ?
C7_3 C2_3 C3_3 121.21(17) . . ?
C7_3 C2_3 C1_3 118.09(17) . . ?
C3_3 C2_3 C1_3 120.70(17) . . ?
C4_3 C3_3 C2_3 119.67(18) . . ?
C4_3 C3_3 H3_3 120.2 . . ?
C2_3 C3_3 H3_3 120.2 . . ?
C3_3 C4_3 C5_3 119.96(18) . . ?
C3_3 C4_3 H4_3 120.0 . . ?
C5_3 C4_3 H4_3 120.0 . . ?
C6_3 C5_3 C4_3 120.24(18) . . ?
C6_3 C5_3 H5_3 119.9 . . ?
C4_3 C5_3 H5_3 119.9 . . ?
C5_3 C6_3 C7_3 121.15(18) . . ?
C5_3 C6_3 H6_3 119.4 . . ?
C7_3 C6_3 H6_3 119.4 . . ?
C6_3 C7_3 C2_3 117.74(18) . . ?
C6_3 C7_3 B1_3 124.35(17) . . ?
C2_3 C7_3 B1_3 117.88(16) . . ?
B1_3 C8_3 H8A_3 109.5 . . ?
B1_3 C8_3 H8B_3 109.5 . . ?
H8A_3 C8_3 H8B_3 109.5 . . ?
B1_3 C8_3 H8C_3 109.5 . . ?
H8A_3 C8_3 H8C_3 109.5 . . ?
H8B_3 C8_3 H8C_3 109.5 . . ?
C2_4 C1_4 C6_4 120.16(17) . . ?
C2_4 C1_4 N1_3 120.49(16) . . ?
C6_4 C1_4 N1_3 119.34(16) . . ?
C1_4 C2_4 C3_4 119.55(17) . . ?
C1_4 C2_4 H2_4 120.2 . . ?
C3_4 C2_4 H2_4 120.2 . . ?
C4_4 C3_4 C2_4 120.50(18) . . ?
C4_4 C3_4 H3_4 119.7 . . ?
C2_4 C3_4 H3_4 119.7 . . ?
C3_4 C4_4 C5_4 120.06(17) . . ?
C3_4 C4_4 H4_4 120.0 . . ?
C5_4 C4_4 H4_4 120.0 . . ?
C6_4 C5_4 C4_4 119.72(17) . . ?
C6_4 C5_4 H5_4 120.1 . . ?
C4_4 C5_4 H5_4 120.1 . . ?
C5_4 C6_4 C1_4 120.00(17) . . ?
C5_4 C6_4 H6_4 120.0 . . ?
C1_4 C6_4 H6_4 120.0 . . ?

loop_
_geom_bond_atom_site_label_1
_geom_bond_atom_site_label_2
_geom_bond_distance
_geom_bond_site_symmetry_2
_geom_bond_publ_flag
N1_1 N2_1 1.390(2) . ?
N1_1 B1_1 1.428(3) . ?
N1_1 C1_2 1.443(2) . ?
C1_1 N2_1 1.294(2) . ?
C1_1 C2_1 1.441(3) . ?
C1_1 H1_1 0.9500 . ?
B1_1 C7_1 1.542(3) . ?
B1_1 C8_1 1.567(3) . ?
C2_1 C3_1 1.405(3) . ?
C2_1 C7_1 1.408(3) . ?
C3_1 C4_1 1.375(3) . ?
C3_1 H3_1 0.9500 . ?
C4_1 C5_1 1.398(3) . ?
C4_1 H4_1 0.9500 . ?
C5_1 C6_1 1.385(3) . ?
C5_1 H5_1 0.9500 . ?
C6_1 C7_1 1.409(3) . ?
C6_1 H6_1 0.9500 . ?
C8_1 H8A_1 0.9800 . ?
C8_1 H8B_1 0.9800 . ?
C8_1 H8C_1 0.9800 . ?
C1_2 C2_2 1.385(3) . ?
C1_2 C6_2 1.392(3) . ?
C2_2 C3_2 1.390(3) . ?
C2_2 H2_2 0.9500 . ?
C3_2 C4_2 1.387(3) . ?
C3_2 H3_2 0.9500 . ?
C4_2 C5_2 1.387(3) . ?
C4_2 H4_2 0.9500 . ?
C5_2 C6_2 1.388(3) . ?
C5_2 H5_2 0.9500 . ?
C6_2 H6_2 0.9500 . ?
N1_3 N2_3 1.390(2) . ?
N1_3 B1_3 1.429(3) . ?
N1_3 C1_4 1.438(2) . ?
C1_3 N2_3 1.293(2) . ?
C1_3 C2_3 1.440(3) . ?
C1_3 H1_3 0.9500 . ?
B1_3 C7_3 1.542(3) . ?
B1_3 C8_3 1.568(3) . ?
C2_3 C7_3 1.406(3) . ?
C2_3 C3_3 1.407(3) . ?
C3_3 C4_3 1.380(3) . ?
C3_3 H3_3 0.9500 . ?
C4_3 C5_3 1.403(3) . ?
C4_3 H4_3 0.9500 . ?
C5_3 C6_3 1.386(3) . ?
C5_3 H5_3 0.9500 . ?
C6_3 C7_3 1.405(3) . ?
C6_3 H6_3 0.9500 . ?
C8_3 H8A_3 0.9800 . ?
C8_3 H8B_3 0.9800 . ?
C8_3 H8C_3 0.9800 . ?
C1_4 C2_4 1.389(3) . ?
C1_4 C6_4 1.392(3) . ?
C2_4 C3_4 1.391(3) . ?
C2_4 H2_4 0.9500 . ?
C3_4 C4_4 1.382(3) . ?
C3_4 H3_4 0.9500 . ?
C4_4 C5_4 1.392(3) . ?
C4_4 H4_4 0.9500 . ?
C5_4 C6_4 1.391(2) . ?
C5_4 H5_4 0.9500 . ?
C6_4 H6_4 0.9500 . ?

loop_
_geom_torsion_atom_site_label_1
_geom_torsion_atom_site_label_2
_geom_torsion_atom_site_label_3
_geom_torsion_atom_site_label_4
_geom_torsion
_geom_torsion_site_symmetry_1
_geom_torsion_site_symmetry_2
_geom_torsion_site_symmetry_3
_geom_torsion_site_symmetry_4
_geom_torsion_publ_flag
N2_1 N1_1 B1_1 C7_1 1.4(2) . . . . ?
C1_2 N1_1 B1_1 C7_1 178.74(16) . . . . ?
N2_1 N1_1 B1_1 C8_1 -179.07(16) . . . . ?
C1_2 N1_1 B1_1 C8_1 -1.7(3) . . . . ?
C2_1 C1_1 N2_1 N1_1 0.3(3) . . . . ?
B1_1 N1_1 N2_1 C1_1 -1.7(3) . . . . ?
C1_2 N1_1 N2_1 C1_1 -179.34(16) . . . . ?
N2_1 C1_1 C2_1 C3_1 -179.17(18) . . . . ?
N2_1 C1_1 C2_1 C7_1 1.2(3) . . . . ?
C7_1 C2_1 C3_1 C4_1 0.8(3) . . . . ?
C1_1 C2_1 C3_1 C4_1 -178.91(18) . . . . ?
C2_1 C3_1 C4_1 C5_1 -0.4(3) . . . . ?
C3_1 C4_1 C5_1 C6_1 -0.1(3) . . . . ?
C4_1 C5_1 C6_1 C7_1 0.3(3) . . . . ?
C3_1 C2_1 C7_1 C6_1 -0.5(3) . . . . ?
C1_1 C2_1 C7_1 C6_1 179.16(16) . . . . ?
C3_1 C2_1 C7_1 B1_1 179.02(16) . . . . ?
C1_1 C2_1 C7_1 B1_1 -1.3(2) . . . . ?
C5_1 C6_1 C7_1 C2_1 0.0(3) . . . . ?
C5_1 C6_1 C7_1 B1_1 -179.53(17) . . . . ?
N1_1 B1_1 C7_1 C2_1 0.2(2) . . . . ?
C8_1 B1_1 C7_1 C2_1 -179.36(17) . . . . ?
N1_1 B1_1 C7_1 C6_1 179.65(18) . . . . ?
C8_1 B1_1 C7_1 C6_1 0.1(3) . . . . ?
N2_1 N1_1 C1_2 C2_2 -127.41(18) . . . . ?
B1_1 N1_1 C1_2 C2_2 54.9(3) . . . . ?
N2_1 N1_1 C1_2 C6_2 51.8(2) . . . . ?
B1_1 N1_1 C1_2 C6_2 -125.9(2) . . . . ?
C6_2 C1_2 C2_2 C3_2 1.3(3) . . . . ?
N1_1 C1_2 C2_2 C3_2 -179.54(17) . . . . ?
C1_2 C2_2 C3_2 C4_2 -0.5(3) . . . . ?
C2_2 C3_2 C4_2 C5_2 -0.4(3) . . . . ?
C3_2 C4_2 C5_2 C6_2 0.4(3) . . . . ?
C4_2 C5_2 C6_2 C1_2 0.3(3) . . . . ?
C2_2 C1_2 C6_2 C5_2 -1.2(3) . . . . ?
N1_1 C1_2 C6_2 C5_2 179.60(16) . . . . ?
N2_3 N1_3 B1_3 C7_3 -3.3(2) . . . . ?
C1_4 N1_3 B1_3 C7_3 -179.52(15) . . . . ?
N2_3 N1_3 B1_3 C8_3 176.48(17) . . . . ?
C1_4 N1_3 B1_3 C8_3 0.3(3) . . . . ?
C2_3 C1_3 N2_3 N1_3 -0.9(3) . . . . ?
B1_3 N1_3 N2_3 C1_3 4.0(3) . . . . ?
C1_4 N1_3 N2_3 C1_3 -179.26(15) . . . . ?
N2_3 C1_3 C2_3 C7_3 -2.7(3) . . . . ?
N2_3 C1_3 C2_3 C3_3 176.95(17) . . . . ?
C7_3 C2_3 C3_3 C4_3 -0.8(3) . . . . ?
C1_3 C2_3 C3_3 C4_3 179.55(18) . . . . ?
C2_3 C3_3 C4_3 C5_3 -0.5(3) . . . . ?
C3_3 C4_3 C5_3 C6_3 0.8(3) . . . . ?
C4_3 C5_3 C6_3 C7_3 0.1(3) . . . . ?
C5_3 C6_3 C7_3 C2_3 -1.4(3) . . . . ?
C5_3 C6_3 C7_3 B1_3 176.75(17) . . . . ?
C3_3 C2_3 C7_3 C6_3 1.7(3) . . . . ?
C1_3 C2_3 C7_3 C6_3 -178.64(17) . . . . ?
C3_3 C2_3 C7_3 B1_3 -176.51(16) . . . . ?
C1_3 C2_3 C7_3 B1_3 3.1(2) . . . . ?
N1_3 B1_3 C7_3 C6_3 -178.54(18) . . . . ?
C8_3 B1_3 C7_3 C6_3 1.7(3) . . . . ?
N1_3 B1_3 C7_3 C2_3 -0.4(2) . . . . ?
C8_3 B1_3 C7_3 C2_3 179.80(18) . . . . ?
N2_3 N1_3 C1_4 C2_4 130.09(18) . . . . ?
B1_3 N1_3 C1_4 C2_4 -53.2(3) . . . . ?
N2_3 N1_3 C1_4 C6_4 -48.7(2) . . . . ?
B1_3 N1_3 C1_4 C6_4 128.0(2) . . . . ?
C6_4 C1_4 C2_4 C3_4 -1.1(3) . . . . ?
N1_3 C1_4 C2_4 C3_4 -179.90(16) . . . . ?
C1_4 C2_4 C3_4 C4_4 0.7(3) . . . . ?
C2_4 C3_4 C4_4 C5_4 -0.2(3) . . . . ?
C3_4 C4_4 C5_4 C6_4 -0.1(3) . . . . ?
C4_4 C5_4 C6_4 C1_4 -0.3(3) . . . . ?
C2_4 C1_4 C6_4 C5_4 0.9(3) . . . . ?
N1_3 C1_4 C6_4 C5_4 179.70(16) . . . . ?
